data_1532498
loop_
_publ_author_name
'Cui, Peng'
'Iluc, Vlad M.'

_publ_section_title
;
 Redox-induced umpolung of transition metal carbenes
;
_journal_issue 12
_journal_name_full 'Chem. Sci.'
_journal_page_first 7343
_journal_paper_doi 10.1039/C5SC02859K
_journal_volume 6
_journal_year 2015
_chemical_formula_sum 'C40 H60 I N P2 Pd'
_chemical_formula_weight 850.13
_chemical_name_systematic
; 
 ? 
;
_space_group_IT_number 14
_symmetry_cell_setting monoclinic
_symmetry_space_group_name_Hall '-P 2yn'
_symmetry_space_group_name_H-M 'P 1 21/n 1'
_atom_sites_solution_hydrogens geom
_atom_sites_solution_primary direct
_atom_sites_solution_secondary difmap
_audit_creation_method SHELXL-97
_audit_update_record
;
2015-07-31 deposited with the CCDC.
2015-09-25 downloaded from the CCDC.
;
_cell_angle_alpha 90.00
_cell_angle_beta 100.081(3)
_cell_angle_gamma 90.00
_cell_formula_units_Z 4
_cell_length_a 17.0891(17)
_cell_length_b 14.0140(14)
_cell_length_c 18.4206(18)
_cell_measurement_temperature 120(2)
_cell_volume 4343.4(7)
_computing_structure_refinement 'SHELXL-97 (Sheldrick, 1997)'
_computing_structure_solution 'SHELXS-97 (Sheldrick, 1990)'
_diffrn_ambient_temperature 120(2)
_diffrn_measured_fraction_theta_full 1.000
_diffrn_measured_fraction_theta_max 1.000
_diffrn_measurement_device_type 'Bruker APEX-II'
_diffrn_radiation_monochromator graphite
_diffrn_radiation_source 'fine-focus sealed tube'
_diffrn_radiation_type MoK\a
_diffrn_radiation_wavelength 0.71073
_diffrn_reflns_av_R_equivalents 0.0271
_diffrn_reflns_av_sigmaI/netI 0.0146
_diffrn_reflns_limit_h_max 20
_diffrn_reflns_limit_h_min -13
_diffrn_reflns_limit_k_max 16
_diffrn_reflns_limit_k_min -16
_diffrn_reflns_limit_l_max 21
_diffrn_reflns_limit_l_min -21
_diffrn_reflns_number 67692
_diffrn_reflns_theta_full 25.00
_diffrn_reflns_theta_max 25.00
_diffrn_reflns_theta_min 1.50
_exptl_absorpt_coefficient_mu 1.237
_exptl_absorpt_correction_T_max 0.8863
_exptl_absorpt_correction_T_min 0.8081
_exptl_absorpt_correction_type multi-scan
_exptl_absorpt_process_details 'Bruker AXS area detector scaling and absorption correction'
_exptl_crystal_density_diffrn 1.300
_exptl_crystal_density_method 'not measured'
_exptl_crystal_description block
_exptl_crystal_F_000 1744
_exptl_crystal_size_max 0.18
_exptl_crystal_size_mid 0.13
_exptl_crystal_size_min 0.10
_refine_diff_density_max 1.637
_refine_diff_density_min -1.126
_refine_diff_density_rms 0.074
_refine_ls_extinction_method none
_refine_ls_goodness_of_fit_ref 1.035
_refine_ls_hydrogen_treatment mixed
_refine_ls_matrix_type full
_refine_ls_number_parameters 408
_refine_ls_number_reflns 7652
_refine_ls_number_restraints 0
_refine_ls_restrained_S_all 1.035
_refine_ls_R_factor_all 0.0334
_refine_ls_R_factor_gt 0.0300
_refine_ls_shift/su_max 0.001
_refine_ls_shift/su_mean 0.000
_refine_ls_structure_factor_coef Fsqd
_refine_ls_weighting_details 'calc w=1/[\s^2^(Fo^2^)+(0.0412P)^2^+6.6217P] where P=(Fo^2^+2Fc^2^)/3'
_refine_ls_weighting_scheme calc
_refine_ls_wR_factor_gt 0.0772
_refine_ls_wR_factor_ref 0.0792
_reflns_number_gt 6972
_reflns_number_total 7652
_reflns_threshold_expression >2sigma(I)
_cod_data_source_file c5sc02859k3.cif
_cod_data_source_block pc32
_cod_depositor_comments 'Adding full bibliography for 1532495--1532502.cif.'
_cod_original_sg_symbol_H-M P2(1)/n
_cod_database_code 1532498

loop_
_symmetry_equiv_pos_as_xyz
'x, y, z'
'-x+1/2, y+1/2, -z+1/2'
'-x, -y, -z'
'x-1/2, -y-1/2, z-1/2'

loop_
_atom_site_label
_atom_site_type_symbol
_atom_site_fract_x
_atom_site_fract_y
_atom_site_fract_z
_atom_site_U_iso_or_equiv
_atom_site_adp_type
_atom_site_occupancy
_atom_site_symmetry_multiplicity
_atom_site_calc_flag
_atom_site_refinement_flags
C24 C 0.35252(19) 0.1762(3) -0.17618(17) 0.0369(7) Uani 1 1 d .
I I 0.133719(13) 0.153397(16) 0.153752(12) 0.04125(8) Uani 1 1 d .
Pd Pd 0.253437(12) 0.090700(14) 0.088944(11) 0.02142(7) Uani 1 1 d .
C17 C 0.3410(3) -0.4063(2) -0.0267(2) 0.0585(11) Uani 1 1 d .
H17A H 0.3656 -0.3817 -0.0672 0.088 Uiso 1 1 calc R
H17B H 0.2841 -0.3911 -0.0361 0.088 Uiso 1 1 calc R
H17C H 0.3480 -0.4756 -0.0234 0.088 Uiso 1 1 calc R
H H 0.4557(19) 0.030(2) 0.1089(17) 0.029(9) Uiso 1 1 d .
C15 C 0.37431(16) -0.2011(2) -0.02075(15) 0.0259(6) Uani 1 1 d .
H15 H 0.3832 -0.2347 -0.0634 0.031 Uiso 1 1 calc R
C11 C 0.35321(15) -0.05118(19) 0.03694(14) 0.0211(5) Uani 1 1 d .
C10 C 0.38007(19) -0.3605(2) 0.04527(17) 0.0309(7) Uani 1 1 d .
P2 P 0.20394(4) 0.15634(5) -0.02170(4) 0.02207(15) Uani 1 1 d .
P1 P 0.30442(4) -0.03056(5) 0.16928(4) 0.02434(16) Uani 1 1 d .
C12 C 0.34461(15) -0.10199(19) 0.10101(15) 0.0223(6) Uani 1 1 d .
C13 C 0.35399(16) -0.2000(2) 0.10369(15) 0.0247(6) Uani 1 1 d .
H13 H 0.3502 -0.2327 0.1481 0.030 Uiso 1 1 calc R
C16 C 0.36714(16) -0.10298(19) -0.02377(15) 0.0237(6) Uani 1 1 d .
H16 H 0.3718 -0.0704 -0.0681 0.028 Uiso 1 1 calc R
C14 C 0.36884(16) -0.2522(2) 0.04297(15) 0.0255(6) Uani 1 1 d .
C C 0.35438(15) 0.0568(2) 0.04182(14) 0.0216(5) Uani 1 1 d .
C18 C 0.4690(2) -0.3804(3) 0.0558(2) 0.0481(9) Uani 1 1 d .
H18A H 0.4779 -0.4494 0.0552 0.072 Uiso 1 1 calc R
H18B H 0.4951 -0.3542 0.1033 0.072 Uiso 1 1 calc R
H18C H 0.4912 -0.3504 0.0159 0.072 Uiso 1 1 calc R
C19 C 0.3446(3) -0.4048(2) 0.1073(2) 0.0590(12) Uani 1 1 d .
H19A H 0.2892 -0.3846 0.1034 0.089 Uiso 1 1 calc R
H19B H 0.3749 -0.3841 0.1549 0.089 Uiso 1 1 calc R
H19C H 0.3469 -0.4745 0.1039 0.089 Uiso 1 1 calc R
C20 C 0.3518(3) 0.2073(4) -0.2558(2) 0.0727(7) Uani 1 1 d .
C21 C 0.35434(16) 0.10589(19) -0.03202(14) 0.0214(5) Uani 1 1 d .
C22 C 0.28615(16) 0.14670(19) -0.07167(15) 0.0233(6) Uani 1 1 d .
C23 C 0.28508(18) 0.1786(2) -0.14391(16) 0.0295(6) Uani 1 1 d .
H23 H 0.2369 0.2024 -0.1715 0.035 Uiso 1 1 calc R
N N 0.42855(14) 0.07706(18) 0.09214(13) 0.0249(5) Uani 1 1 d .
C25 C 0.42185(18) 0.1417(2) -0.13336(17) 0.0332(7) Uani 1 1 d .
H25 H 0.4698 0.1423 -0.1529 0.040 Uiso 1 1 calc R
C26 C 0.42281(17) 0.1067(2) -0.06350(16) 0.0262(6) Uani 1 1 d .
H26 H 0.4711 0.0825 -0.0361 0.031 Uiso 1 1 calc R
C29 C 0.3661(3) 0.1082(4) -0.3006(2) 0.0727(7) Uani 1 1 d .
H29A H 0.3684 0.1235 -0.3521 0.109 Uiso 1 1 calc R
H29B H 0.3221 0.0639 -0.2987 0.109 Uiso 1 1 calc R
H29C H 0.4162 0.0786 -0.2774 0.109 Uiso 1 1 calc R
C28 C 0.4211(3) 0.2674(4) -0.2637(2) 0.0727(7) Uani 1 1 d .
H28A H 0.4208 0.2802 -0.3161 0.109 Uiso 1 1 calc R
H28B H 0.4702 0.2339 -0.2427 0.109 Uiso 1 1 calc R
H28C H 0.4182 0.3279 -0.2376 0.109 Uiso 1 1 calc R
C27 C 0.2772(3) 0.2381(4) -0.2952(2) 0.0727(7) Uani 1 1 d .
H27A H 0.2813 0.2491 -0.3469 0.087 Uiso 1 1 calc R
H27B H 0.2617 0.2975 -0.2735 0.087 Uiso 1 1 calc R
H27C H 0.2371 0.1889 -0.2923 0.087 Uiso 1 1 calc R
C31 C 0.38589(19) -0.0049(2) 0.24748(16) 0.0336(7) Uani 1 1 d .
H31 H 0.4337 0.0100 0.2250 0.040 Uiso 1 1 calc R
C33 C 0.3677(2) 0.0857(2) 0.28738(18) 0.0443(8) Uani 1 1 d .
H33A H 0.3578 0.1385 0.2520 0.066 Uiso 1 1 calc R
H33B H 0.4131 0.1014 0.3259 0.066 Uiso 1 1 calc R
H33C H 0.3205 0.0754 0.3098 0.066 Uiso 1 1 calc R
C32 C 0.23624(19) -0.1154(2) 0.20272(17) 0.0327(7) Uani 1 1 d .
H32 H 0.2673 -0.1739 0.2205 0.039 Uiso 1 1 calc R
C34 C 0.4095(2) -0.0878(3) 0.29944(19) 0.0427(8) Uani 1 1 d .
H34A H 0.4206 -0.1438 0.2711 0.064 Uiso 1 1 calc R
H34B H 0.3659 -0.1023 0.3259 0.064 Uiso 1 1 calc R
H34C H 0.4571 -0.0708 0.3349 0.064 Uiso 1 1 calc R
C36 C 0.1711(2) -0.1443(2) 0.1392(2) 0.0429(8) Uani 1 1 d .
H36A H 0.1398 -0.0880 0.1208 0.064 Uiso 1 1 calc R
H36B H 0.1365 -0.1918 0.1564 0.064 Uiso 1 1 calc R
H36C H 0.1952 -0.1717 0.0994 0.064 Uiso 1 1 calc R
C35 C 0.2002(2) -0.0757(3) 0.2667(2) 0.0453(9) Uani 1 1 d .
H35A H 0.1687 -0.0188 0.2504 0.068 Uiso 1 1 calc R
H35B H 0.2429 -0.0588 0.3075 0.068 Uiso 1 1 calc R
H35C H 0.1659 -0.1241 0.2833 0.068 Uiso 1 1 calc R
C41 C 0.12300(17) 0.0888(2) -0.07864(17) 0.0317(7) Uani 1 1 d .
H41 H 0.1181 0.1123 -0.1305 0.038 Uiso 1 1 calc R
C43 C 0.1454(2) -0.0166(2) -0.0782(2) 0.0491(9) Uani 1 1 d .
H43A H 0.1037 -0.0522 -0.1104 0.074 Uiso 1 1 calc R
H43B H 0.1511 -0.0415 -0.0278 0.074 Uiso 1 1 calc R
H43C H 0.1959 -0.0239 -0.0960 0.074 Uiso 1 1 calc R
C42 C 0.16946(18) 0.2813(2) -0.02540(17) 0.0308(6) Uani 1 1 d .
H42 H 0.1228 0.2828 0.0006 0.037 Uiso 1 1 calc R
C45 C 0.2318(2) 0.3460(2) 0.0185(2) 0.0419(8) Uani 1 1 d .
H45A H 0.2783 0.3493 -0.0060 0.063 Uiso 1 1 calc R
H45B H 0.2478 0.3202 0.0683 0.063 Uiso 1 1 calc R
H45C H 0.2097 0.4101 0.0213 0.063 Uiso 1 1 calc R
C46 C 0.1402(2) 0.3213(3) -0.1024(2) 0.0485(9) Uani 1 1 d .
H46A H 0.1847 0.3252 -0.1294 0.073 Uiso 1 1 calc R
H46B H 0.1179 0.3852 -0.0984 0.073 Uiso 1 1 calc R
H46C H 0.0990 0.2793 -0.1290 0.073 Uiso 1 1 calc R
C51 C 0.45669(16) 0.16396(19) 0.12057(14) 0.0225(6) Uani 1 1 d .
C52 C 0.52569(17) 0.1667(2) 0.17412(15) 0.0280(6) Uani 1 1 d .
H52 H 0.5523 0.1091 0.1905 0.034 Uiso 1 1 calc R
C53 C 0.55516(18) 0.2527(2) 0.20313(16) 0.0330(7) Uani 1 1 d .
H53 H 0.6019 0.2530 0.2396 0.040 Uiso 1 1 calc R
C54 C 0.51887(19) 0.3388(2) 0.18092(16) 0.0326(7) Uani 1 1 d .
C55 C 0.45032(18) 0.3343(2) 0.12770(16) 0.0303(6) Uani 1 1 d .
H55 H 0.4238 0.3919 0.1112 0.036 Uiso 1 1 calc R
C56 C 0.41976(17) 0.2497(2) 0.09825(16) 0.0270(6) Uani 1 1 d .
H56 H 0.3727 0.2497 0.0621 0.032 Uiso 1 1 calc R
C57 C 0.5512(2) 0.4325(3) 0.2128(2) 0.0505(9) Uani 1 1 d .
H57A H 0.5453 0.4808 0.1738 0.076 Uiso 1 1 calc R
H57B H 0.6076 0.4252 0.2341 0.076 Uiso 1 1 calc R
H57C H 0.5219 0.4525 0.2514 0.076 Uiso 1 1 calc R
C44 C 0.0432(2) 0.1027(3) -0.0549(2) 0.0510(10) Uani 1 1 d .
H44A H 0.0267 0.1695 -0.0625 0.077 Uiso 1 1 calc R
H44B H 0.0477 0.0865 -0.0026 0.077 Uiso 1 1 calc R
H44C H 0.0036 0.0612 -0.0843 0.077 Uiso 1 1 calc R

loop_
_atom_site_aniso_label
_atom_site_aniso_U_11
_atom_site_aniso_U_22
_atom_site_aniso_U_33
_atom_site_aniso_U_23
_atom_site_aniso_U_13
_atom_site_aniso_U_12
C24 0.0310(17) 0.052(2) 0.0281(15) 0.0065(14) 0.0065(13) -0.0040(15)
I 0.04098(14) 0.04705(14) 0.04145(13) 0.00161(9) 0.02305(10) 0.01957(10)
Pd 0.02099(12) 0.02300(12) 0.02182(11) -0.00087(8) 0.00798(8) 0.00491(8)
C17 0.090(3) 0.0246(17) 0.059(2) -0.0061(16) 0.007(2) -0.0089(18)
C15 0.0266(15) 0.0278(15) 0.0261(14) -0.0032(11) 0.0124(12) 0.0013(12)
C11 0.0166(13) 0.0235(13) 0.0240(13) 0.0012(11) 0.0060(10) 0.0024(10)
C10 0.0423(18) 0.0227(14) 0.0330(16) 0.0036(12) 0.0210(14) 0.0051(13)
P2 0.0179(3) 0.0237(4) 0.0246(3) -0.0021(3) 0.0036(3) 0.0028(3)
P1 0.0282(4) 0.0258(4) 0.0218(3) 0.0008(3) 0.0119(3) 0.0057(3)
C12 0.0188(13) 0.0267(14) 0.0235(13) -0.0013(11) 0.0090(11) 0.0028(11)
C13 0.0246(14) 0.0274(14) 0.0243(14) 0.0041(11) 0.0107(11) 0.0032(11)
C16 0.0240(14) 0.0256(14) 0.0236(13) 0.0022(11) 0.0094(11) 0.0005(11)
C14 0.0236(14) 0.0261(14) 0.0294(14) 0.0007(11) 0.0120(12) 0.0018(11)
C 0.0171(13) 0.0261(14) 0.0226(13) 0.0010(11) 0.0062(10) 0.0029(11)
C18 0.055(2) 0.0312(17) 0.062(2) 0.0074(16) 0.0223(19) 0.0147(16)
C19 0.099(3) 0.0227(17) 0.072(3) 0.0079(16) 0.063(3) 0.0081(18)
C20 0.0612(13) 0.116(2) 0.0432(11) 0.0227(12) 0.0151(10) 0.0021(14)
C21 0.0215(14) 0.0206(13) 0.0224(13) -0.0019(10) 0.0045(11) -0.0008(11)
C22 0.0217(14) 0.0230(14) 0.0255(14) -0.0015(11) 0.0046(11) -0.0007(11)
C23 0.0252(15) 0.0376(16) 0.0247(14) 0.0043(12) 0.0013(12) 0.0003(13)
N 0.0216(12) 0.0243(12) 0.0281(12) 0.0011(10) 0.0027(10) 0.0051(10)
C25 0.0251(16) 0.0446(18) 0.0327(16) 0.0041(14) 0.0125(13) -0.0043(13)
C26 0.0213(14) 0.0278(15) 0.0300(15) 0.0033(12) 0.0058(11) 0.0018(11)
C29 0.0612(13) 0.116(2) 0.0432(11) 0.0227(12) 0.0151(10) 0.0021(14)
C28 0.0612(13) 0.116(2) 0.0432(11) 0.0227(12) 0.0151(10) 0.0021(14)
C27 0.0612(13) 0.116(2) 0.0432(11) 0.0227(12) 0.0151(10) 0.0021(14)
C31 0.0412(18) 0.0354(17) 0.0257(15) -0.0006(12) 0.0103(13) 0.0039(14)
C33 0.062(2) 0.0393(19) 0.0313(17) -0.0084(14) 0.0071(16) 0.0048(16)
C32 0.0379(17) 0.0310(15) 0.0347(16) 0.0066(13) 0.0220(14) 0.0047(13)
C34 0.046(2) 0.046(2) 0.0353(17) 0.0051(15) 0.0059(15) 0.0082(16)
C36 0.0311(18) 0.0423(19) 0.060(2) 0.0041(16) 0.0221(16) -0.0039(14)
C35 0.052(2) 0.046(2) 0.047(2) 0.0086(16) 0.0365(17) 0.0115(17)
C41 0.0198(14) 0.0390(17) 0.0347(16) -0.0068(13) 0.0005(12) -0.0029(12)
C43 0.044(2) 0.0361(19) 0.062(2) -0.0191(17) -0.0047(17) -0.0057(16)
C42 0.0287(15) 0.0271(15) 0.0360(16) -0.0008(12) 0.0035(13) 0.0083(12)
C45 0.0399(19) 0.0267(16) 0.057(2) -0.0049(15) 0.0020(16) 0.0054(14)
C46 0.061(2) 0.0401(19) 0.044(2) 0.0059(16) 0.0058(17) 0.0219(18)
C51 0.0215(14) 0.0273(14) 0.0208(13) 0.0010(11) 0.0094(11) 0.0006(11)
C52 0.0266(15) 0.0352(16) 0.0226(14) 0.0031(12) 0.0056(12) 0.0014(12)
C53 0.0299(16) 0.0463(18) 0.0215(14) 0.0023(13) 0.0008(12) -0.0033(14)
C54 0.0382(17) 0.0370(17) 0.0238(14) -0.0036(12) 0.0085(13) -0.0064(14)
C55 0.0343(17) 0.0276(15) 0.0298(15) 0.0016(12) 0.0079(13) 0.0008(13)
C56 0.0231(14) 0.0302(15) 0.0277(14) 0.0005(12) 0.0042(11) 0.0015(12)
C57 0.063(2) 0.044(2) 0.0395(19) -0.0074(16) -0.0036(17) -0.0105(18)
C44 0.0247(17) 0.063(2) 0.065(2) -0.020(2) 0.0092(16) -0.0107(16)

loop_
_atom_type_symbol
_atom_type_description
_atom_type_scat_dispersion_real
_atom_type_scat_dispersion_imag
_atom_type_scat_source
C C 0.0033 0.0016 'International Tables Vol C Tables 4.2.6.8 and 6.1.1.4'
H H 0.0000 0.0000 'International Tables Vol C Tables 4.2.6.8 and 6.1.1.4'
N N 0.0061 0.0033 'International Tables Vol C Tables 4.2.6.8 and 6.1.1.4'
P P 0.1023 0.0942 'International Tables Vol C Tables 4.2.6.8 and 6.1.1.4'
Pd Pd -0.9988 1.0072 'International Tables Vol C Tables 4.2.6.8 and 6.1.1.4'
I I -0.4742 1.8119 'International Tables Vol C Tables 4.2.6.8 and 6.1.1.4'

loop_
_geom_angle_atom_site_label_1
_geom_angle_atom_site_label_2
_geom_angle_atom_site_label_3
_geom_angle
C23 C24 C25 117.0(3)
C23 C24 C20 122.5(3)
C25 C24 C20 120.4(3)
C Pd P2 85.69(7)
C Pd P1 81.67(7)
P2 Pd P1 155.81(3)
C Pd I 173.25(8)
P2 Pd I 94.22(2)
P1 Pd I 100.715(19)
C10 C17 H17A 109.5
C10 C17 H17B 109.5
H17A C17 H17B 109.5
C10 C17 H17C 109.5
H17A C17 H17C 109.5
H17B C17 H17C 109.5
C16 C15 C14 121.9(3)
C16 C15 H15 119.1
C14 C15 H15 119.1
C16 C11 C12 117.9(2)
C16 C11 C 124.6(2)
C12 C11 C 117.2(2)
C19 C10 C17 108.2(3)
C19 C10 C18 110.4(3)
C17 C10 C18 108.1(3)
C19 C10 C14 111.3(2)
C17 C10 C14 111.2(3)
C18 C10 C14 107.6(3)
C22 P2 C41 104.09(13)
C22 P2 C42 108.81(13)
C41 P2 C42 105.27(14)
C22 P2 Pd 103.08(9)
C41 P2 Pd 115.39(11)
C42 P2 Pd 119.08(10)
C12 P1 C32 102.23(13)
C12 P1 C31 108.57(13)
C32 P1 C31 107.34(15)
C12 P1 Pd 96.10(9)
C32 P1 Pd 119.76(11)
C31 P1 Pd 120.01(10)
C13 C12 C11 120.3(2)
C13 C12 P1 125.0(2)
C11 C12 P1 113.9(2)
C12 C13 C14 121.9(3)
C12 C13 H13 119.1
C14 C13 H13 119.1
C15 C16 C11 121.0(3)
C15 C16 H16 119.5
C11 C16 H16 119.5
C15 C14 C13 117.0(3)
C15 C14 C10 120.5(2)
C13 C14 C10 122.5(2)
N C C11 103.5(2)
N C C21 110.1(2)
C11 C C21 113.6(2)
N C Pd 112.02(17)
C11 C Pd 104.20(17)
C21 C Pd 113.05(17)
C10 C18 H18A 109.5
C10 C18 H18B 109.5
H18A C18 H18B 109.5
C10 C18 H18C 109.5
H18A C18 H18C 109.5
H18B C18 H18C 109.5
C10 C19 H19A 109.5
C10 C19 H19B 109.5
H19A C19 H19B 109.5
C10 C19 H19C 109.5
H19A C19 H19C 109.5
H19B C19 H19C 109.5
C27 C20 C28 116.0(4)
C27 C20 C24 115.6(4)
C28 C20 C24 112.6(4)
C27 C20 C29 101.4(4)
C28 C20 C29 103.8(4)
C24 C20 C29 105.2(4)
C22 C21 C26 117.8(2)
C22 C21 C 121.7(2)
C26 C21 C 120.4(2)
C21 C22 C23 120.2(3)
C21 C22 P2 114.7(2)
C23 C22 P2 125.2(2)
C24 C23 C22 121.7(3)
C24 C23 H23 119.1
C22 C23 H23 119.1
C51 N C 128.2(2)
C51 N H 115(2)
C N H 116(2)
C26 C25 C24 121.7(3)
C26 C25 H25 119.2
C24 C25 H25 119.2
C25 C26 C21 121.3(3)
C25 C26 H26 119.4
C21 C26 H26 119.4
C20 C29 H29A 109.5
C20 C29 H29B 109.5
H29A C29 H29B 109.5
C20 C29 H29C 109.5
H29A C29 H29C 109.5
H29B C29 H29C 109.5
C20 C28 H28A 109.5
C20 C28 H28B 109.5
H28A C28 H28B 109.5
C20 C28 H28C 109.5
H28A C28 H28C 109.5
H28B C28 H28C 109.5
C20 C27 H27A 109.5
C20 C27 H27B 109.5
H27A C27 H27B 109.5
C20 C27 H27C 109.5
H27A C27 H27C 109.5
H27B C27 H27C 109.5
C34 C31 C33 112.8(3)
C34 C31 P1 115.0(2)
C33 C31 P1 110.3(2)
C34 C31 H31 106.0
C33 C31 H31 106.0
P1 C31 H31 106.0
C31 C33 H33A 109.5
C31 C33 H33B 109.5
H33A C33 H33B 109.5
C31 C33 H33C 109.5
H33A C33 H33C 109.5
H33B C33 H33C 109.5
C36 C32 C35 110.6(3)
C36 C32 P1 109.5(2)
C35 C32 P1 112.8(2)
C36 C32 H32 107.9
C35 C32 H32 107.9
P1 C32 H32 107.9
C31 C34 H34A 109.5
C31 C34 H34B 109.5
H34A C34 H34B 109.5
C31 C34 H34C 109.5
H34A C34 H34C 109.5
H34B C34 H34C 109.5
C32 C36 H36A 109.5
C32 C36 H36B 109.5
H36A C36 H36B 109.5
C32 C36 H36C 109.5
H36A C36 H36C 109.5
H36B C36 H36C 109.5
C32 C35 H35A 109.5
C32 C35 H35B 109.5
H35A C35 H35B 109.5
C32 C35 H35C 109.5
H35A C35 H35C 109.5
H35B C35 H35C 109.5
C44 C41 C43 111.2(3)
C44 C41 P2 113.1(2)
C43 C41 P2 109.3(2)
C44 C41 H41 107.7
C43 C41 H41 107.7
P2 C41 H41 107.7
C41 C43 H43A 109.5
C41 C43 H43B 109.5
H43A C43 H43B 109.5
C41 C43 H43C 109.5
H43A C43 H43C 109.5
H43B C43 H43C 109.5
C45 C42 C46 111.1(3)
C45 C42 P2 110.9(2)
C46 C42 P2 115.7(2)
C45 C42 H42 106.1
C46 C42 H42 106.1
P2 C42 H42 106.1
C42 C45 H45A 109.5
C42 C45 H45B 109.5
H45A C45 H45B 109.5
C42 C45 H45C 109.5
H45A C45 H45C 109.5
H45B C45 H45C 109.5
C42 C46 H46A 109.5
C42 C46 H46B 109.5
H46A C46 H46B 109.5
C42 C46 H46C 109.5
H46A C46 H46C 109.5
H46B C46 H46C 109.5
N C51 C56 122.9(2)
N C51 C52 119.2(3)
C56 C51 C52 118.0(3)
C53 C52 C51 120.2(3)
C53 C52 H52 119.9
C51 C52 H52 119.9
C52 C53 C54 122.2(3)
C52 C53 H53 118.9
C54 C53 H53 118.9
C53 C54 C55 116.5(3)
C53 C54 C57 122.0(3)
C55 C54 C57 121.5(3)
C56 C55 C54 122.3(3)
C56 C55 H55 118.9
C54 C55 H55 118.9
C55 C56 C51 120.7(3)
C55 C56 H56 119.6
C51 C56 H56 119.6
C54 C57 H57A 109.5
C54 C57 H57B 109.5
H57A C57 H57B 109.5
C54 C57 H57C 109.5
H57A C57 H57C 109.5
H57B C57 H57C 109.5
C41 C44 H44A 109.5
C41 C44 H44B 109.5
H44A C44 H44B 109.5
C41 C44 H44C 109.5
H44A C44 H44C 109.5
H44B C44 H44C 109.5

loop_
_geom_bond_atom_site_label_1
_geom_bond_atom_site_label_2
_geom_bond_distance
C24 C23 1.386(4)
C24 C25 1.390(5)
C24 C20 1.528(5)
I Pd 2.6903(3)
Pd C 2.116(3)
Pd P2 2.2609(8)
Pd P1 2.3206(7)
C17 C10 1.519(5)
C17 H17A 0.9800
C17 H17B 0.9800
C17 H17C 0.9800
C15 C16 1.381(4)
C15 C14 1.392(4)
C15 H15 0.9500
C11 C16 1.388(4)
C11 C12 1.408(4)
C11 C 1.515(4)
C10 C19 1.518(4)
C10 C18 1.524(5)
C10 C14 1.529(4)
P2 C22 1.815(3)
P2 C41 1.845(3)
P2 C42 1.845(3)
P1 C12 1.833(3)
P1 C32 1.844(3)
P1 C31 1.855(3)
C12 C13 1.383(4)
C13 C14 1.397(4)
C13 H13 0.9500
C16 H16 0.9500
C N 1.461(3)
C C21 1.524(4)
C18 H18A 0.9800
C18 H18B 0.9800
C18 H18C 0.9800
C19 H19A 0.9800
C19 H19B 0.9800
C19 H19C 0.9800
C20 C27 1.419(6)
C20 C28 1.482(7)
C20 C29 1.654(8)
C21 C22 1.386(4)
C21 C26 1.394(4)
C22 C23 1.401(4)
C23 H23 0.9500
N C51 1.378(4)
N H 0.84(3)
C25 C26 1.375(4)
C25 H25 0.9500
C26 H26 0.9500
C29 H29A 0.9800
C29 H29B 0.9800
C29 H29C 0.9800
C28 H28A 0.9800
C28 H28B 0.9800
C28 H28C 0.9800
C27 H27A 0.9800
C27 H27B 0.9800
C27 H27C 0.9800
C31 C34 1.515(4)
C31 C33 1.526(4)
C31 H31 1.0000
C33 H33A 0.9800
C33 H33B 0.9800
C33 H33C 0.9800
C32 C36 1.522(5)
C32 C35 1.527(4)
C32 H32 1.0000
C34 H34A 0.9800
C34 H34B 0.9800
C34 H34C 0.9800
C36 H36A 0.9800
C36 H36B 0.9800
C36 H36C 0.9800
C35 H35A 0.9800
C35 H35B 0.9800
C35 H35C 0.9800
C41 C44 1.516(4)
C41 C43 1.526(5)
C41 H41 1.0000
C43 H43A 0.9800
C43 H43B 0.9800
C43 H43C 0.9800
C42 C45 1.519(4)
C42 C46 1.527(4)
C42 H42 1.0000
C45 H45A 0.9800
C45 H45B 0.9800
C45 H45C 0.9800
C46 H46A 0.9800
C46 H46B 0.9800
C46 H46C 0.9800
C51 C56 1.385(4)
C51 C52 1.399(4)
C52 C53 1.377(4)
C52 H52 0.9500
C53 C54 1.385(5)
C53 H53 0.9500
C54 C55 1.391(4)
C54 C57 1.504(4)
C55 C56 1.369(4)
C55 H55 0.9500
C56 H56 0.9500
C57 H57A 0.9800
C57 H57B 0.9800
C57 H57C 0.9800
C44 H44A 0.9800
C44 H44B 0.9800
C44 H44C 0.9800

loop_
_platon_squeeze_void_nr
_platon_squeeze_void_average_x
_platon_squeeze_void_average_y
_platon_squeeze_void_average_z
_platon_squeeze_void_volume
_platon_squeeze_void_count_electrons
_platon_squeeze_void_content
1 0.500 -0.000 0.500 193 41 ' '
2 0.789 0.061 0.300 39 2 ' '
3 1.000 0.500 0.000 193 41 ' '
4 0.289 0.438 0.800 39 2 ' '
5 0.711 0.561 0.200 39 2 ' '
6 0.211 0.938 0.700 39 2 ' '
